data_4074337
loop_
_publ_author_name
'Ilg, Rainer'
'Burschka, Christian'
'Schepmann, Dirk'
'W\"unsch, Bernhard'
'Tacke, Reinhold'

_publ_section_title
;
 Synthesis and Pharmacological Characterization of Sila-panamesine, a
 Sila-Analogue of the \s Receptor Ligand Panamesine (EMD 57445)
;
_journal_issue 22
_journal_name_full Organometallics
_journal_page_first 5396
_journal_paper_doi 10.1021/om060562c
_journal_volume 25
_journal_year 2006
_chemical_formula_moiety 'C16 H16 O6 Si'
_chemical_formula_sum 'C16 H16 O6 Si'
_chemical_formula_weight 332.38
_chemical_name_systematic
; 
 ? 
;
_space_group_IT_number 15
_symmetry_cell_setting monoclinic
_symmetry_space_group_name_Hall '-C 2yc'
_symmetry_space_group_name_H-M 'C 1 2/c 1'
_atom_sites_solution_hydrogens geom
_atom_sites_solution_primary direct
_atom_sites_solution_secondary difmap
_audit_creation_method SHELXL-97
_cell_angle_alpha 90.00
_cell_angle_beta 94.580(9)
_cell_angle_gamma 90.00
_cell_formula_units_Z 4
_cell_length_a 6.1159(4)
_cell_length_b 13.2116(14)
_cell_length_c 19.8763(16)
_cell_measurement_reflns_used 3953
_cell_measurement_temperature 173(2)
_cell_measurement_theta_max 27.35
_cell_measurement_theta_min 6.65
_cell_volume 1600.9(2)
_computing_cell_refinement Stoe-IPDS
_computing_data_collection Stoe-IPDS
_computing_data_reduction Stoe-IPDS
_computing_molecular_graphics Bruker-SHELXTL
_computing_publication_material Bruker-SHELXTL
_computing_structure_refinement 'SHELXL-97 (Sheldrick, 1997)'
_computing_structure_solution 'SHELXS-97 (Sheldrick, 1990)'
_diffrn_ambient_temperature 173(2)
_diffrn_measured_fraction_theta_full 0.956
_diffrn_measured_fraction_theta_max 0.956
_diffrn_measurement_device_type Stoe-IPDS
_diffrn_measurement_method Stoe-IPDS
_diffrn_radiation_monochromator graphite
_diffrn_radiation_source 'fine-focus sealed tube'
_diffrn_radiation_type MoK\a
_diffrn_radiation_wavelength 0.71073
_diffrn_reflns_av_R_equivalents 0.0298
_diffrn_reflns_av_sigmaI/netI 0.0181
_diffrn_reflns_limit_h_max 7
_diffrn_reflns_limit_h_min -7
_diffrn_reflns_limit_k_max 17
_diffrn_reflns_limit_k_min -17
_diffrn_reflns_limit_l_max 26
_diffrn_reflns_limit_l_min -26
_diffrn_reflns_number 9861
_diffrn_reflns_theta_full 27.96
_diffrn_reflns_theta_max 27.96
_diffrn_reflns_theta_min 3.08
_exptl_absorpt_coefficient_mu 0.175
_exptl_absorpt_correction_type none
_exptl_crystal_colour colorless
_exptl_crystal_density_diffrn 1.379
_exptl_crystal_density_method 'not measured'
_exptl_crystal_description flat_piece
_exptl_crystal_F_000 696
_exptl_crystal_size_max .4
_exptl_crystal_size_mid .3
_exptl_crystal_size_min .1
_refine_diff_density_max 0.263
_refine_diff_density_min -0.256
_refine_diff_density_rms 0.046
_refine_ls_extinction_method none
_refine_ls_goodness_of_fit_ref 1.085
_refine_ls_hydrogen_treatment mixed
_refine_ls_matrix_type full
_refine_ls_number_parameters 106
_refine_ls_number_reflns 1840
_refine_ls_number_restraints 0
_refine_ls_restrained_S_all 1.085
_refine_ls_R_factor_all 0.0448
_refine_ls_R_factor_gt 0.0380
_refine_ls_shift/su_max 0.000
_refine_ls_shift/su_mean 0.000
_refine_ls_structure_factor_coef Fsqd
_refine_ls_weighting_details 'calc w=1/[\s^2^(Fo^2^)+(0.0648P)^2^+0.7295P] where P=(Fo^2^+2Fc^2^)/3'
_refine_ls_weighting_scheme calc
_refine_ls_wR_factor_gt 0.1074
_refine_ls_wR_factor_ref 0.1110
_reflns_number_gt 1551
_reflns_number_total 1840
_reflns_threshold_expression >2sigma(I)
_cod_data_source_file om060562csi20060628_094023.cif
_cod_data_source_block 7_ilg07bu
_cod_original_sg_symbol_H-M C2/c
_cod_database_code 4074337

loop_
_symmetry_equiv_pos_as_xyz
'x, y, z'
'-x, y, -z+1/2'
'x+1/2, y+1/2, z'
'-x+1/2, y+1/2, -z+1/2'
'-x, -y, -z'
'x, -y, z-1/2'
'-x+1/2, -y+1/2, -z'
'x+1/2, -y+1/2, z-1/2'

loop_
_atom_site_label
_atom_site_type_symbol
_atom_site_fract_x
_atom_site_fract_y
_atom_site_fract_z
_atom_site_U_iso_or_equiv
_atom_site_adp_type
_atom_site_occupancy
_atom_site_symmetry_multiplicity
_atom_site_calc_flag
_atom_site_refinement_flags
Si Si 0.0000 0.13122(4) 0.2500 0.02860(17) Uani 1 2 d S
O3 O 0.2191(2) 0.19871(9) 0.24200(5) 0.0442(3) Uani 1 1 d .
O2 O 0.19736(19) -0.13096(8) 0.49238(5) 0.0407(3) Uani 1 1 d .
O1 O -0.15787(19) -0.13255(9) 0.44157(6) 0.0443(3) Uani 1 1 d .
C1 C 0.0720(2) 0.05327(10) 0.32645(6) 0.0271(3) Uani 1 1 d .
C6 C 0.2847(2) 0.05332(11) 0.35804(6) 0.0308(3) Uani 1 1 d .
H6 H 0.3926 0.0954 0.3405 0.037 Uiso 1 1 calc R
C5 C 0.3439(2) -0.00682(11) 0.41489(7) 0.0327(3) Uani 1 1 d .
H5 H 0.4890 -0.0070 0.4359 0.039 Uiso 1 1 calc R
C4 C 0.1813(2) -0.06530(10) 0.43841(6) 0.0299(3) Uani 1 1 d .
C3 C -0.0300(2) -0.06670(10) 0.40803(6) 0.0295(3) Uani 1 1 d .
C2 C -0.0899(2) -0.00878(10) 0.35205(6) 0.0297(3) Uani 1 1 d .
H2 H -0.2353 -0.0105 0.3313 0.036 Uiso 1 1 calc R
C7 C -0.0159(3) -0.17441(13) 0.49520(8) 0.0409(4) Uani 1 1 d .
H7A H -0.0735 -0.1591 0.5392 0.049 Uiso 1 1 calc R
H7B H -0.0079 -0.2488 0.4903 0.049 Uiso 1 1 calc R
C8 C 0.2429(4) 0.26759(15) 0.18821(9) 0.0615(6) Uani 1 1 d .
H8A H 0.1839 0.2370 0.1456 0.092 Uiso 1 1 calc R
H8B H 0.3987 0.2832 0.1856 0.092 Uiso 1 1 calc R
H8C H 0.1626 0.3300 0.1963 0.092 Uiso 1 1 calc R

loop_
_atom_site_aniso_label
_atom_site_aniso_U_11
_atom_site_aniso_U_22
_atom_site_aniso_U_33
_atom_site_aniso_U_23
_atom_site_aniso_U_13
_atom_site_aniso_U_12
Si 0.0344(3) 0.0274(3) 0.0236(3) 0.000 -0.00039(19) 0.000
O3 0.0541(8) 0.0419(6) 0.0350(5) 0.0096(4) -0.0061(5) -0.0188(5)
O2 0.0411(7) 0.0457(6) 0.0353(5) 0.0145(4) 0.0024(4) 0.0068(5)
O1 0.0370(7) 0.0520(7) 0.0440(6) 0.0202(5) 0.0037(5) -0.0033(5)
C1 0.0294(8) 0.0287(6) 0.0235(6) -0.0026(4) 0.0033(5) 0.0018(5)
C6 0.0299(8) 0.0354(7) 0.0271(6) -0.0002(5) 0.0035(5) -0.0013(5)
C5 0.0281(8) 0.0411(7) 0.0284(6) -0.0001(5) -0.0006(5) 0.0036(6)
C4 0.0344(8) 0.0318(7) 0.0235(6) 0.0013(5) 0.0032(5) 0.0088(5)
C3 0.0306(8) 0.0298(6) 0.0291(6) 0.0010(5) 0.0078(5) 0.0027(5)
C2 0.0270(8) 0.0347(7) 0.0273(6) 0.0002(5) 0.0014(5) 0.0031(5)
C7 0.0411(10) 0.0399(8) 0.0427(8) 0.0141(6) 0.0102(6) 0.0101(7)
C8 0.0843(16) 0.0509(10) 0.0483(10) 0.0179(8) -0.0020(9) -0.0251(10)

loop_
_atom_type_symbol
_atom_type_description
_atom_type_scat_dispersion_real
_atom_type_scat_dispersion_imag
_atom_type_scat_source
C C 0.0033 0.0016 'International Tables Vol C Tables 4.2.6.8 and 6.1.1.4'
H H 0.0000 0.0000 'International Tables Vol C Tables 4.2.6.8 and 6.1.1.4'
O O 0.0106 0.0060 'International Tables Vol C Tables 4.2.6.8 and 6.1.1.4'
Si Si 0.0817 0.0704 'International Tables Vol C Tables 4.2.6.8 and 6.1.1.4'

loop_
_geom_angle_atom_site_label_1
_geom_angle_atom_site_label_2
_geom_angle_atom_site_label_3
_geom_angle
_geom_angle_site_symmetry_1
_geom_angle_site_symmetry_3
O3 Si O3 113.59(10) . 2
O3 Si C1 103.89(6) . .
O3 Si C1 111.51(6) 2 .
O3 Si C1 111.51(6) . 2
O3 Si C1 103.89(6) 2 2
C1 Si C1 112.73(8) . 2
C8 O3 Si 123.99(12) . .
C4 O2 C7 105.95(11) . .
C3 O1 C7 105.70(12) . .
C6 C1 C2 119.51(12) . .
C6 C1 Si 121.18(10) . .
C2 C1 Si 119.29(10) . .
C1 C6 C5 122.13(13) . .
C4 C5 C6 116.44(13) . .
C5 C4 O2 127.75(13) . .
C5 C4 C3 122.49(12) . .
O2 C4 C3 109.75(13) . .
C2 C3 O1 128.19(13) . .
C2 C3 C4 121.67(13) . .
O1 C3 C4 110.13(12) . .
C3 C2 C1 117.75(12) . .
O2 C7 O1 108.46(12) . .

loop_
_geom_bond_atom_site_label_1
_geom_bond_atom_site_label_2
_geom_bond_distance
_geom_bond_site_symmetry_2
Si O3 1.6279(12) .
Si O3 1.6279(12) 2
Si C1 1.8593(13) .
Si C1 1.8593(13) 2
O3 C8 1.4204(19) .
O2 C4 1.3771(16) .
O2 C7 1.430(2) .
O1 C3 1.3770(17) .
O1 C7 1.4311(19) .
C1 C6 1.3984(19) .
C1 C2 1.4113(19) .
C6 C5 1.4050(18) .
C5 C4 1.371(2) .
C4 C3 1.382(2) .
C3 C2 1.3756(18) .

loop_
_geom_torsion_atom_site_label_1
_geom_torsion_atom_site_label_2
_geom_torsion_atom_site_label_3
_geom_torsion_atom_site_label_4
_geom_torsion
_geom_torsion_site_symmetry_1
O3 Si O3 C8 -61.17(14) 2
C1 Si O3 C8 177.49(15) .
C1 Si O3 C8 55.81(17) 2
O3 Si C1 C6 -7.09(13) .
O3 Si C1 C6 -129.80(11) 2
C1 Si C1 C6 113.78(12) 2
O3 Si C1 C2 174.39(10) .
O3 Si C1 C2 51.67(12) 2
C1 Si C1 C2 -64.74(9) 2
C2 C1 C6 C5 0.1(2) .
Si C1 C6 C5 -178.46(10) .
C1 C6 C5 C4 -0.6(2) .
C6 C5 C4 O2 179.30(13) .
C6 C5 C4 C3 0.6(2) .
C7 O2 C4 C5 -179.05(14) .
C7 O2 C4 C3 -0.24(15) .
C7 O1 C3 C2 178.99(14) .
C7 O1 C3 C4 -0.49(16) .
C5 C4 C3 C2 -0.2(2) .
O2 C4 C3 C2 -179.05(12) .
C5 C4 C3 O1 179.36(12) .
O2 C4 C3 O1 0.47(16) .
O1 C3 C2 C1 -179.80(13) .
C4 C3 C2 C1 -0.4(2) .
C6 C1 C2 C3 0.41(19) .
Si C1 C2 C3 178.96(10) .
C4 O2 C7 O1 -0.07(16) .
C3 O1 C7 O2 0.34(16) .
